data_7008154
loop_
_publ_author_name
'Griffith, Darren'
'Lyssenko, Konstantin'
'Jensen, Paul'
'Kruger, Paul E.'
'Marmion, Celine J.'

_publ_section_title
;
 Novel platinum(II) ammine hydroxamate and hydroximate complexes and
 the platinum-assisted hydrolysis of hydroxamic acids.
;
_journal_issue 5
_journal_name_full 'Dalton transactions (Cambridge, England : 2003)'
_journal_page_first 956
_journal_page_last 961
_journal_paper_doi 10.1039/b417953f
_journal_year 2005
_chemical_formula_moiety 'C6 H4 Cl4 N O2 Pt -1, C6 H6 N O2 +1, H2 O'
_chemical_formula_sum 'C12 H12 Cl4 N2 O5 Pt'
_chemical_formula_weight 601.13
_chemical_name_systematic
;
?
;
_space_group_IT_number 2
_symmetry_cell_setting triclinic
_symmetry_space_group_name_Hall '-P 1'
_symmetry_space_group_name_H-M 'P -1'
_atom_sites_solution_hydrogens geom
_atom_sites_solution_primary direct
_atom_sites_solution_secondary difmap
_audit_creation_method SHELXL-97
_cell_angle_alpha 96.943(6)
_cell_angle_beta 102.772(6)
_cell_angle_gamma 111.955(5)
_cell_formula_units_Z 2
_cell_length_a 7.760(2)
_cell_length_b 8.530(2)
_cell_length_c 14.599(4)
_cell_measurement_reflns_used 1024
_cell_measurement_temperature 110(2)
_cell_measurement_theta_max 26
_cell_measurement_theta_min 2
_cell_volume 851.7(4)
_computing_cell_refinement 'SAINTPlus (Bruker, 1998a)'
_computing_data_collection 'SMART (Bruker, 1998b)'
_computing_data_reduction 'SAINTPlus (Bruker, 1998a)'
_computing_molecular_graphics 'SHELXTL ver. 5.1 (Sheldrick, 1998b)'
_computing_publication_material 'SHELXTL ver. 5.1 (Sheldrick, 1998b)'
_computing_structure_refinement 'SHELXTL ver. 5.1 (Sheldrick, 1998b)'
_computing_structure_solution 'SHELXTL ver. 5.1 (Sheldrick, 1998b)'
_diffrn_ambient_temperature 110(2)
_diffrn_measured_fraction_theta_full 0.968
_diffrn_measured_fraction_theta_max 0.968
_diffrn_measurement_device_type 'Bruker SMART 1000 CCD area detector'
_diffrn_measurement_method 'phi and omega scans'
_diffrn_radiation_monochromator graphite
_diffrn_radiation_source 'fine-focus sealed tube'
_diffrn_radiation_type MoK\a
_diffrn_radiation_wavelength 0.71073
_diffrn_reflns_av_R_equivalents 0.0284
_diffrn_reflns_av_sigmaI/netI 0.0506
_diffrn_reflns_limit_h_max 10
_diffrn_reflns_limit_h_min -10
_diffrn_reflns_limit_k_max 11
_diffrn_reflns_limit_k_min -11
_diffrn_reflns_limit_l_max 19
_diffrn_reflns_limit_l_min -19
_diffrn_reflns_number 8678
_diffrn_reflns_theta_full 28.07
_diffrn_reflns_theta_max 28.07
_diffrn_reflns_theta_min 3.04
_exptl_absorpt_coefficient_mu 8.890
_exptl_absorpt_correction_T_max 0.842
_exptl_absorpt_correction_T_min 0.531
_exptl_absorpt_correction_type multi-scan
_exptl_absorpt_process_details 'SADABS (Sheldrick, 1998a)'
_exptl_crystal_colour colorless
_exptl_crystal_density_diffrn 2.344
_exptl_crystal_density_method 'not measured'
_exptl_crystal_description prism
_exptl_crystal_F_000 568
_exptl_crystal_size_max 0.25
_exptl_crystal_size_mid 0.10
_exptl_crystal_size_min 0.10
_refine_diff_density_max 1.628
_refine_diff_density_min -1.893
_refine_diff_density_rms 0.172
_refine_ls_extinction_method none
_refine_ls_goodness_of_fit_ref 1.071
_refine_ls_hydrogen_treatment constr
_refine_ls_matrix_type full
_refine_ls_number_parameters 219
_refine_ls_number_reflns 4008
_refine_ls_number_restraints 1
_refine_ls_restrained_S_all 1.071
_refine_ls_R_factor_all 0.0443
_refine_ls_R_factor_gt 0.0345
_refine_ls_shift/su_max 0.000
_refine_ls_shift/su_mean 0.000
_refine_ls_structure_factor_coef Fsqd
_refine_ls_weighting_details 'calc w=1/[\s^2^(Fo^2^)+(0.0320P)^2^+0.0500P] where P=(Fo^2^+2Fc^2^)/3'
_refine_ls_weighting_scheme calc
_refine_ls_wR_factor_gt 0.0727
_refine_ls_wR_factor_ref 0.0763
_reflns_number_gt 3336
_reflns_number_total 4008
_reflns_threshold_expression I>2s(I)
_cod_data_source_file b417953f.txt
_cod_data_source_block 1
_cod_depositor_comments
;
The following automatic conversions were performed:
'_symmetry_cell_setting' value 'Triclinic' changed to 'triclinic'
according to '/home/saulius/struct/CIF-dictionaries/cif_core.dic'
dictionary named 'cif_core.dic' version 2.4.1 from 2010-06-29.

Automatic conversion script
Id: cif_fix_enum 1527 2010-12-29 10:47:43Z saulius 
;
_cod_database_code 7008154

loop_
_symmetry_equiv_pos_as_xyz
'x, y, z'
'-x, -y, -z'

loop_
_atom_site_label
_atom_site_type_symbol
_atom_site_fract_x
_atom_site_fract_y
_atom_site_fract_z
_atom_site_U_iso_or_equiv
_atom_site_adp_type
_atom_site_occupancy
_atom_site_symmetry_multiplicity
_atom_site_calc_flag
_atom_site_refinement_flags
_atom_site_disorder_assembly
_atom_site_disorder_group
Pt1 Pt 0.42152(3) 0.65140(3) 0.273775(15) 0.02449(8) Uani 1 1 d . . .
Cl1 Cl 0.4133(2) 0.45933(19) 0.37085(10) 0.0321(3) Uani 1 1 d . . .
Cl2 Cl 0.5261(2) 0.86765(18) 0.40959(10) 0.0292(3) Uani 1 1 d . . .
Cl3 Cl 0.09997(19) 0.59515(18) 0.25898(10) 0.0280(3) Uani 1 1 d . . .
Cl4 Cl 0.7373(2) 0.7032(2) 0.27889(10) 0.0309(3) Uani 1 1 d . . .
O1 O 0.4256(5) 0.8209(5) 0.1851(2) 0.0226(8) Uani 1 1 d . . .
O2 O 0.3494(7) 0.8300(6) 0.0334(3) 0.0419(11) Uani 1 1 d . . .
O3 O 0.1059(6) 0.9098(6) -0.1616(3) 0.0398(11) Uani 1 1 d D . .
O4 O 0.3235(6) 0.7925(5) -0.1514(3) 0.0337(9) Uani 1 1 d D . .
H4O H 0.3044 0.7958 -0.0962 0.05(2) Uiso 1 1 d R . .
N1 N 0.3297(6) 0.4761(6) 0.1452(3) 0.0201(9) Uani 1 1 d . . .
N2 N 0.0221(7) 0.8421(6) -0.3564(3) 0.0275(10) Uani 1 1 d . . .
H2N H -0.0361 0.8895 -0.3169 0.004(11) Uiso 1 1 d R . .
C1 C 0.3092(8) 0.5550(7) 0.0697(4) 0.0266(12) Uani 1 1 d . . .
C2 C 0.2448(9) 0.4596(8) -0.0234(4) 0.0344(14) Uani 1 1 d . . .
H2A H 0.2269 0.5109 -0.0753 0.041 Uiso 1 1 calc R . .
C3 C 0.2066(9) 0.2813(8) -0.0382(4) 0.0326(13) Uani 1 1 d . . .
H3A H 0.1633 0.2134 -0.1003 0.039 Uiso 1 1 calc R . .
C4 C 0.2341(9) 0.2091(8) 0.0403(4) 0.0320(13) Uani 1 1 d . . .
H4A H 0.2122 0.0927 0.0313 0.038 Uiso 1 1 calc R . .
C5 C 0.2944(8) 0.3104(7) 0.1327(4) 0.0287(12) Uani 1 1 d . . .
H5A H 0.3099 0.2613 0.1858 0.034 Uiso 1 1 calc R . .
C6 C 0.3615(9) 0.7467(8) 0.0953(4) 0.0290(12) Uani 1 1 d . . .
C7 C 0.1622(8) 0.8037(7) -0.3041(4) 0.0239(11) Uani 1 1 d D . .
C8 C 0.2542(9) 0.7236(7) -0.3501(4) 0.0291(12) Uani 1 1 d . . .
H8A H 0.3455 0.6911 -0.3148 0.035 Uiso 1 1 calc R . .
C9 C 0.2091(9) 0.6920(7) -0.4499(4) 0.0316(13) Uani 1 1 d . . .
H9A H 0.2728 0.6416 -0.4822 0.038 Uiso 1 1 calc R . .
C10 C 0.0682(9) 0.7366(7) -0.5004(4) 0.0310(13) Uani 1 1 d . . .
H10A H 0.0380 0.7173 -0.5672 0.037 Uiso 1 1 calc R . .
C11 C -0.0268(9) 0.8084(8) -0.4534(5) 0.0341(14) Uani 1 1 d . . .
H11A H -0.1249 0.8341 -0.4880 0.041 Uiso 1 1 calc R . .
C12 C 0.1920(7) 0.8432(5) -0.1963(4) 0.054(2) Uani 1 1 d D . .
O1W O 0.2161(7) 1.0201(6) 0.3040(4) 0.0501(13) Uani 1 1 d . . .
H1WB H 0.3282 1.0427 0.3405 0.080 Uiso 1 1 d R . .
H1WA H 0.1761 0.9103 0.2925 0.080 Uiso 1 1 d R . .

loop_
_atom_site_aniso_label
_atom_site_aniso_U_11
_atom_site_aniso_U_22
_atom_site_aniso_U_33
_atom_site_aniso_U_23
_atom_site_aniso_U_13
_atom_site_aniso_U_12
Pt1 0.02719(12) 0.02617(12) 0.02137(12) 0.00474(8) 0.00716(8) 0.01251(9)
Cl1 0.0393(8) 0.0342(8) 0.0281(7) 0.0102(6) 0.0112(6) 0.0191(6)
Cl2 0.0333(7) 0.0300(7) 0.0231(6) 0.0018(6) 0.0081(6) 0.0130(6)
Cl3 0.0249(6) 0.0300(7) 0.0290(7) 0.0022(6) 0.0078(5) 0.0127(6)
Cl4 0.0250(7) 0.0414(8) 0.0282(7) 0.0056(6) 0.0087(5) 0.0156(6)
O1 0.0283(19) 0.0230(19) 0.0158(17) 0.0023(15) 0.0059(15) 0.0108(16)
O2 0.069(3) 0.035(2) 0.024(2) 0.0078(19) 0.009(2) 0.027(2)
O3 0.042(3) 0.040(3) 0.039(3) 0.010(2) 0.019(2) 0.014(2)
O4 0.047(3) 0.036(2) 0.023(2) 0.0092(18) 0.0134(19) 0.021(2)
N1 0.015(2) 0.033(3) 0.014(2) 0.0080(18) 0.0032(16) 0.0118(19)
N2 0.027(2) 0.022(2) 0.028(3) 0.011(2) 0.007(2) 0.003(2)
C1 0.029(3) 0.024(3) 0.027(3) 0.005(2) 0.010(2) 0.011(2)
C2 0.034(3) 0.040(4) 0.027(3) 0.003(3) 0.007(3) 0.016(3)
C3 0.038(3) 0.031(3) 0.025(3) 0.001(2) 0.008(3) 0.012(3)
C4 0.036(3) 0.027(3) 0.030(3) 0.000(2) 0.008(3) 0.014(3)
C5 0.030(3) 0.025(3) 0.032(3) 0.005(2) 0.010(2) 0.012(2)
C6 0.038(3) 0.027(3) 0.023(3) 0.004(2) 0.006(2) 0.017(3)
C7 0.034(3) 0.015(3) 0.024(3) 0.005(2) 0.011(2) 0.010(2)
C8 0.035(3) 0.027(3) 0.030(3) 0.007(2) 0.012(2) 0.016(3)
C9 0.041(3) 0.023(3) 0.030(3) 0.001(2) 0.014(3) 0.011(3)
C10 0.036(3) 0.025(3) 0.024(3) 0.006(2) 0.006(2) 0.005(3)
C11 0.033(3) 0.028(3) 0.035(3) 0.009(3) 0.005(3) 0.009(3)
C12 0.059(4) 0.132(8) 0.020(3) 0.039(4) 0.026(3) 0.076(5)
O1W 0.047(3) 0.036(3) 0.066(3) 0.006(2) 0.008(2) 0.023(2)

loop_
_atom_type_symbol
_atom_type_description
_atom_type_scat_dispersion_real
_atom_type_scat_dispersion_imag
_atom_type_scat_source
C C 0.0033 0.0016 'International Tables Vol C Tables 4.2.6.8 and 6.1.1.4'
H H 0.0000 0.0000 'International Tables Vol C Tables 4.2.6.8 and 6.1.1.4'
N N 0.0061 0.0033 'International Tables Vol C Tables 4.2.6.8 and 6.1.1.4'
O O 0.0106 0.0060 'International Tables Vol C Tables 4.2.6.8 and 6.1.1.4'
Cl Cl 0.1484 0.1585 'International Tables Vol C Tables 4.2.6.8 and 6.1.1.4'
Pt Pt -1.7033 8.3905 'International Tables Vol C Tables 4.2.6.8 and 6.1.1.4'

loop_
_geom_angle_atom_site_label_1
_geom_angle_atom_site_label_2
_geom_angle_atom_site_label_3
_geom_angle
_geom_angle_site_symmetry_1
_geom_angle_site_symmetry_3
_geom_angle_publ_flag
N1 Pt1 O1 82.45(16) . . ?
N1 Pt1 Cl1 96.83(13) . . ?
O1 Pt1 Cl1 179.16(11) . . ?
N1 Pt1 Cl2 174.57(13) . . ?
O1 Pt1 Cl2 92.12(11) . . ?
Cl1 Pt1 Cl2 88.61(6) . . ?
N1 Pt1 Cl4 88.99(12) . . ?
O1 Pt1 Cl4 89.42(11) . . ?
Cl1 Pt1 Cl4 90.98(5) . . ?
Cl2 Pt1 Cl4 90.88(5) . . ?
N1 Pt1 Cl3 88.06(12) . . ?
O1 Pt1 Cl3 88.66(11) . . ?
Cl1 Pt1 Cl3 90.90(5) . . ?
Cl2 Pt1 Cl3 91.91(5) . . ?
Cl4 Pt1 Cl3 176.67(5) . . ?
C6 O1 Pt1 113.3(3) . . ?
C5 N1 C1 122.5(5) . . ?
C5 N1 Pt1 127.0(4) . . ?
C1 N1 Pt1 110.4(4) . . ?
C11 N2 C7 121.6(5) . . ?
N1 C1 C2 120.0(5) . . ?
N1 C1 C6 116.5(5) . . ?
C2 C1 C6 123.6(5) . . ?
C1 C2 C3 118.3(6) . . ?
C4 C3 C2 119.5(6) . . ?
C3 C4 C5 119.8(6) . . ?
N1 C5 C4 119.9(5) . . ?
O2 C6 O1 121.0(5) . . ?
O2 C6 C1 121.8(5) . . ?
O1 C6 C1 117.1(5) . . ?
N2 C7 C8 119.9(5) . . ?
N2 C7 C12 114.4(5) . . ?
C8 C7 C12 125.5(5) . . ?
C7 C8 C9 119.2(6) . . ?
C10 C9 C8 119.0(5) . . ?
C11 C10 C9 120.6(6) . . ?
N2 C11 C10 119.6(6) . . ?
O3 C12 O4 127.7(5) . . ?
O3 C12 C7 122.1(5) . . ?
O4 C12 C7 110.3(5) . . ?

loop_
_geom_bond_atom_site_label_1
_geom_bond_atom_site_label_2
_geom_bond_distance
_geom_bond_site_symmetry_2
_geom_bond_publ_flag
Pt1 N1 2.050(4) . ?
Pt1 O1 2.050(4) . ?
Pt1 Cl1 2.2848(15) . ?
Pt1 Cl2 2.2974(14) . ?
Pt1 Cl4 2.3035(15) . ?
Pt1 Cl3 2.3118(15) . ?
O1 C6 1.282(6) . ?
O2 C6 1.223(7) . ?
O3 C12 1.179(7) . ?
O4 C12 1.326(7) . ?
N1 C5 1.317(7) . ?
N1 C1 1.369(7) . ?
N2 C11 1.347(8) . ?
N2 C7 1.354(7) . ?
C1 C2 1.374(8) . ?
C1 C6 1.506(8) . ?
C2 C3 1.415(9) . ?
C3 C4 1.378(8) . ?
C4 C5 1.386(8) . ?
C7 C8 1.376(8) . ?
C7 C12 1.515(8) . ?
C8 C9 1.388(8) . ?
C9 C10 1.380(8) . ?
C10 C11 1.360(9) . ?

loop_
_geom_torsion_atom_site_label_1
_geom_torsion_atom_site_label_2
_geom_torsion_atom_site_label_3
_geom_torsion_atom_site_label_4
_geom_torsion
_geom_torsion_site_symmetry_1
_geom_torsion_site_symmetry_2
_geom_torsion_site_symmetry_3
_geom_torsion_site_symmetry_4
_geom_torsion_publ_flag
N1 Pt1 O1 C6 4.2(4) . . . . ?
Cl1 Pt1 O1 C6 -26(8) . . . . ?
Cl2 Pt1 O1 C6 -175.9(4) . . . . ?
Cl4 Pt1 O1 C6 93.2(4) . . . . ?
Cl3 Pt1 O1 C6 -84.0(4) . . . . ?
O1 Pt1 N1 C5 176.6(5) . . . . ?
Cl1 Pt1 N1 C5 -3.8(4) . . . . ?
Cl2 Pt1 N1 C5 175.7(10) . . . . ?
Cl4 Pt1 N1 C5 87.1(4) . . . . ?
Cl3 Pt1 N1 C5 -94.5(4) . . . . ?
O1 Pt1 N1 C1 -3.0(3) . . . . ?
Cl1 Pt1 N1 C1 176.6(3) . . . . ?
Cl2 Pt1 N1 C1 -3.9(15) . . . . ?
Cl4 Pt1 N1 C1 -92.6(3) . . . . ?
Cl3 Pt1 N1 C1 85.9(3) . . . . ?
C5 N1 C1 C2 1.7(8) . . . . ?
Pt1 N1 C1 C2 -178.6(4) . . . . ?
C5 N1 C1 C6 -178.0(5) . . . . ?
Pt1 N1 C1 C6 1.7(6) . . . . ?
N1 C1 C2 C3 -1.8(8) . . . . ?
C6 C1 C2 C3 177.9(5) . . . . ?
C1 C2 C3 C4 0.2(9) . . . . ?
C2 C3 C4 C5 1.5(9) . . . . ?
C1 N1 C5 C4 0.0(8) . . . . ?
Pt1 N1 C5 C4 -179.5(4) . . . . ?
C3 C4 C5 N1 -1.6(9) . . . . ?
Pt1 O1 C6 O2 177.8(5) . . . . ?
Pt1 O1 C6 C1 -4.4(6) . . . . ?
N1 C1 C6 O2 179.6(5) . . . . ?
C2 C1 C6 O2 0.0(9) . . . . ?
N1 C1 C6 O1 1.9(8) . . . . ?
C2 C1 C6 O1 -177.8(5) . . . . ?
C11 N2 C7 C8 -1.9(8) . . . . ?
C11 N2 C7 C12 -177.5(4) . . . . ?
N2 C7 C8 C9 3.5(8) . . . . ?
C12 C7 C8 C9 178.5(4) . . . . ?
C7 C8 C9 C10 -2.2(9) . . . . ?
C8 C9 C10 C11 -0.8(9) . . . . ?
C7 N2 C11 C10 -1.1(8) . . . . ?
C9 C10 C11 N2 2.4(9) . . . . ?
N2 C7 C12 O3 -3.5(4) . . . . ?
C8 C7 C12 O3 -178.8(5) . . . . ?
N2 C7 C12 O4 176.4(4) . . . . ?
C8 C7 C12 O4 1.2(5) . . . . ?
